data_4328844
loop_
_publ_author_name
'Andreas Gl\"ockner'
'Thomas Bannenberg'
'Constantin G. Daniliuc'
'Peter G. Jones'
'Matthias Tamm'

_publ_contact_author
;
        Peter G. Jones
        Institut f\"ur Anorganische und Analytische Chemie
        Technische Universit\"at Braunschweig
        Postfach 3329
        38023 Braunschweig
        Germany
;
_publ_contact_author_email p.jones@tu-bs.de
_publ_contact_author_fax '049 531 391-5387'
_publ_contact_author_phone '049 531 391-5382'
_publ_section_title
;
 From a Cycloheptatrienylzirconium Allyl Complex to a
 Cycloheptatrienylzirconium Imidazolin-2-iminato "Pogo Stick" Complex with
 Imido-Type Reactivity
;
_journal_name_full 'Inorganic Chemistry'
_journal_page_first 4368
_journal_page_last 4378
_journal_paper_doi 10.1021/ic300129z
_journal_volume 51
_journal_year 2012
_chemical_formula_sum 'C43 H52 N4 O Zr'
_chemical_formula_weight 732.11
_chemical_name_systematic
; 
 ? 
;
_space_group_IT_number 14
_symmetry_cell_setting monoclinic
_symmetry_space_group_name_Hall '-P 2ybc'
_symmetry_space_group_name_H-M 'P 1 21/c 1'
_atom_sites_solution_hydrogens geom
_atom_sites_solution_primary direct
_atom_sites_solution_secondary difmap
_audit_creation_method SHELXL-97
_cell_angle_alpha 90.00
_cell_angle_beta 99.098(4)
_cell_angle_gamma 90.00
_cell_formula_units_Z 4
_cell_length_a 11.1996(4)
_cell_length_b 22.2814(6)
_cell_length_c 15.2844(4)
_cell_measurement_reflns_used 23702
_cell_measurement_temperature 100(2)
_cell_measurement_theta_max 75.8630
_cell_measurement_theta_min 3.5341
_cell_volume 3766.1(2)
_computing_cell_refinement
; 
CrysAlisPro, Oxford Diffraction Ltd., 
Version 1.171.33.52 (release 06-11-2009 CrysAlis171 .NET) 
(compiled Nov  6 2009,16:24:50) 
;
_computing_data_collection
; 
CrysAlisPro, Oxford Diffraction Ltd., 
Version 1.171.33.52 (release 06-11-2009 CrysAlis171 .NET) 
(compiled Nov  6 2009,16:24:50) 
;
_computing_data_reduction
; 
CrysAlisPro, Oxford Diffraction Ltd., 
Version 1.171.33.52 (release 06-11-2009 CrysAlis171 .NET) 
(compiled Nov  6 2009,16:24:50) 
;
_computing_molecular_graphics 'BRUKER XP'
_computing_publication_material SHELXL-97
_computing_structure_refinement 'SHELXL-97 (Sheldrick, 1997)'
_computing_structure_solution 'SHELXS-97 (Sheldrick, 1990)'
_diffrn_ambient_temperature 100(2)
_diffrn_detector_area_resol_mean 10.3543
_diffrn_measured_fraction_theta_full 0.999
_diffrn_measured_fraction_theta_max 0.992
_diffrn_measurement_device_type 'Xcalibur, Atlas, Nova'
_diffrn_measurement_method '\w scans'
_diffrn_radiation_monochromator mirror
_diffrn_radiation_source 'Nova (Cu) X-ray Source'
_diffrn_radiation_type 'Cu K\a'
_diffrn_radiation_wavelength 1.54184
_diffrn_reflns_av_R_equivalents 0.0421
_diffrn_reflns_av_sigmaI/netI 0.0249
_diffrn_reflns_limit_h_max 14
_diffrn_reflns_limit_h_min -14
_diffrn_reflns_limit_k_max 28
_diffrn_reflns_limit_k_min -26
_diffrn_reflns_limit_l_max 19
_diffrn_reflns_limit_l_min -19
_diffrn_reflns_number 42832
_diffrn_reflns_theta_full 72.50
_diffrn_reflns_theta_max 75.91
_diffrn_reflns_theta_min 3.54
_exptl_absorpt_coefficient_mu 2.676
_exptl_absorpt_correction_T_max 1.00000
_exptl_absorpt_correction_T_min 0.69292
_exptl_absorpt_correction_type multi-scan
_exptl_absorpt_process_details
; 
CrysAlisPro, Oxford Diffraction Ltd., 
Version 1.171.33.52 (release 06-11-2009 CrysAlis171 .NET) 
(compiled Nov  6 2009,16:24:50) 
;
_exptl_crystal_colour violet
_exptl_crystal_density_diffrn 1.291
_exptl_crystal_description plate
_exptl_crystal_F_000 1544
_exptl_crystal_size_max 0.22
_exptl_crystal_size_mid 0.19
_exptl_crystal_size_min 0.15
_refine_diff_density_max 0.401
_refine_diff_density_min -0.691
_refine_diff_density_rms 0.058
_refine_ls_extinction_method none
_refine_ls_goodness_of_fit_ref 1.109
_refine_ls_hydrogen_treatment mixed
_refine_ls_matrix_type full
_refine_ls_number_parameters 480
_refine_ls_number_reflns 7785
_refine_ls_number_restraints 0
_refine_ls_restrained_S_all 1.109
_refine_ls_R_factor_all 0.0377
_refine_ls_R_factor_gt 0.0325
_refine_ls_shift/su_max 0.001
_refine_ls_shift/su_mean 0.000
_refine_ls_structure_factor_coef Fsqd
_refine_ls_weighting_details 'calc w=1/[\s^2^(Fo^2^)+(0.0416P)^2^+1.8798P] where P=(Fo^2^+2Fc^2^)/3'
_refine_ls_weighting_scheme calc
_refine_ls_wR_factor_gt 0.0827
_refine_ls_wR_factor_ref 0.0852
_reflns_number_gt 6867
_reflns_number_total 7785
_reflns_threshold_expression >2sigma(I)
_cod_data_source_file ic300129z_si_001_7.cif
_cod_data_source_block andyg16
_cod_original_sg_symbol_H-M 'P 21/c'
_cod_database_code 4328844

loop_
_symmetry_equiv_pos_as_xyz
'x, y, z'
'-x, y+1/2, -z+1/2'
'-x, -y, -z'
'x, -y-1/2, z-1/2'

loop_
_atom_site_label
_atom_site_type_symbol
_atom_site_fract_x
_atom_site_fract_y
_atom_site_fract_z
_atom_site_U_iso_or_equiv
_atom_site_adp_type
_atom_site_occupancy
_atom_site_symmetry_multiplicity
_atom_site_calc_flag
_atom_site_refinement_flags
Zr Zr 0.160390(14) 0.054638(7) 0.277935(11) 0.02420(6) Uani 1 1 d .
O O 0.33676(13) 0.20057(6) 0.38395(9) 0.0271(3) Uani 1 1 d .
N1 N 0.26223(14) 0.14293(7) 0.25815(10) 0.0224(3) Uani 1 1 d .
N2 N 0.23294(14) 0.20708(7) 0.12962(10) 0.0219(3) Uani 1 1 d .
N3 N 0.41270(14) 0.20804(7) 0.20863(10) 0.0219(3) Uani 1 1 d .
N4 N 0.25535(15) 0.10500(7) 0.39248(10) 0.0243(3) Uani 1 1 d .
C1 C 0.0550(2) 0.01293(11) 0.14552(16) 0.0386(5) Uani 1 1 d .
H01 H 0.053(3) 0.0274(13) 0.089(2) 0.044(8) Uiso 1 1 d .
C2 C -0.0298(2) 0.03592(10) 0.19573(18) 0.0395(5) Uani 1 1 d .
H02 H -0.084(3) 0.0633(13) 0.1630(19) 0.045(8) Uiso 1 1 d .
C3 C -0.0365(2) 0.02664(10) 0.28693(18) 0.0382(5) Uani 1 1 d .
H03 H -0.095(3) 0.0504(12) 0.3117(19) 0.043(8) Uiso 1 1 d .
C4 C 0.0400(2) -0.00798(10) 0.35038(17) 0.0380(5) Uani 1 1 d .
H04 H 0.022(3) -0.0053(12) 0.4080(19) 0.038(7) Uiso 1 1 d .
C5 C 0.1449(2) -0.04053(10) 0.33886(17) 0.0366(5) Uani 1 1 d .
H05 H 0.193(3) -0.0574(12) 0.3914(19) 0.040(7) Uiso 1 1 d .
C6 C 0.1976(2) -0.04673(9) 0.26149(18) 0.0365(5) Uani 1 1 d .
H06 H 0.271(3) -0.0672(13) 0.2684(19) 0.044(8) Uiso 1 1 d .
C7 C 0.1580(2) -0.02359(10) 0.17477(17) 0.0372(5) Uani 1 1 d .
H07 H 0.211(2) -0.0309(12) 0.1346(17) 0.033(6) Uiso 1 1 d .
C8 C 0.30039(17) 0.18334(8) 0.20361(12) 0.0220(3) Uani 1 1 d .
C9 C 0.30329(17) 0.24701(8) 0.08904(12) 0.0236(4) Uani 1 1 d .
H9 H 0.2779 0.2694 0.0365 0.028 Uiso 1 1 calc R
C10 C 0.41338(17) 0.24783(8) 0.13836(12) 0.0234(4) Uani 1 1 d .
H10 H 0.4802 0.2714 0.1274 0.028 Uiso 1 1 calc R
C11 C 0.11407(17) 0.18693(9) 0.08981(13) 0.0244(4) Uani 1 1 d .
C12 C 0.01232(18) 0.20535(9) 0.12570(13) 0.0270(4) Uani 1 1 d .
C13 C -0.09996(18) 0.18378(10) 0.08414(15) 0.0324(4) Uani 1 1 d .
H13 H -0.1710 0.1944 0.1072 0.039 Uiso 1 1 calc R
C14 C -0.1092(2) 0.14729(10) 0.01009(15) 0.0350(5) Uani 1 1 d .
H14 H -0.1862 0.1328 -0.0165 0.042 Uiso 1 1 calc R
C15 C -0.0074(2) 0.13169(10) -0.02566(14) 0.0328(4) Uani 1 1 d .
H15 H -0.0156 0.1075 -0.0775 0.039 Uiso 1 1 calc R
C16 C 0.10745(18) 0.15106(9) 0.01360(13) 0.0274(4) Uani 1 1 d .
C17 C 0.01838(19) 0.24690(9) 0.20486(14) 0.0291(4) Uani 1 1 d .
H17 H 0.1023 0.2635 0.2184 0.035 Uiso 1 1 calc R
C18 C -0.0699(2) 0.29974(10) 0.18552(16) 0.0394(5) Uani 1 1 d .
H18A H -0.0544 0.3208 0.1322 0.047 Uiso 1 1 calc R
H18B H -0.0586 0.3275 0.2359 0.047 Uiso 1 1 calc R
H18C H -0.1532 0.2846 0.1762 0.047 Uiso 1 1 calc R
C19 C -0.0089(2) 0.21339(10) 0.28699(15) 0.0372(5) Uani 1 1 d .
H19A H -0.0900 0.1958 0.2745 0.045 Uiso 1 1 calc R
H19B H -0.0049 0.2415 0.3367 0.045 Uiso 1 1 calc R
H19C H 0.0508 0.1814 0.3023 0.045 Uiso 1 1 calc R
C20 C 0.21748(19) 0.13297(9) -0.02750(14) 0.0307(4) Uani 1 1 d .
H20 H 0.2899 0.1525 0.0077 0.037 Uiso 1 1 calc R
C21 C 0.2384(2) 0.06515(10) -0.02352(18) 0.0406(5) Uani 1 1 d .
H21A H 0.2476 0.0517 0.0382 0.049 Uiso 1 1 calc R
H21B H 0.3120 0.0556 -0.0479 0.049 Uiso 1 1 calc R
H21C H 0.1692 0.0448 -0.0583 0.049 Uiso 1 1 calc R
C22 C 0.2064(2) 0.15577(12) -0.12259(16) 0.0434(5) Uani 1 1 d .
H22A H 0.1368 0.1367 -0.1590 0.052 Uiso 1 1 calc R
H22B H 0.2803 0.1459 -0.1464 0.052 Uiso 1 1 calc R
H22C H 0.1952 0.1994 -0.1234 0.052 Uiso 1 1 calc R
C23 C 0.52120(17) 0.18769(9) 0.26484(12) 0.0246(4) Uani 1 1 d .
C24 C 0.58051(17) 0.22692(9) 0.32945(13) 0.0269(4) Uani 1 1 d .
C25 C 0.68641(19) 0.20606(11) 0.38144(14) 0.0329(4) Uani 1 1 d .
H25 H 0.7296 0.2317 0.4250 0.039 Uiso 1 1 calc R
C26 C 0.72934(19) 0.14885(11) 0.37051(15) 0.0350(5) Uani 1 1 d .
H26 H 0.7996 0.1350 0.4081 0.042 Uiso 1 1 calc R
C27 C 0.67038(19) 0.11168(10) 0.30507(15) 0.0324(4) Uani 1 1 d .
H27 H 0.7012 0.0726 0.2980 0.039 Uiso 1 1 calc R
C28 C 0.56630(18) 0.13069(9) 0.24925(13) 0.0272(4) Uani 1 1 d .
C29 C 0.53520(19) 0.28995(9) 0.34173(13) 0.0296(4) Uani 1 1 d .
H29 H 0.4516 0.2935 0.3077 0.035 Uiso 1 1 calc R
C30 C 0.6159(2) 0.33593(10) 0.30445(15) 0.0355(5) Uani 1 1 d .
H30A H 0.6990 0.3323 0.3357 0.043 Uiso 1 1 calc R
H30B H 0.5857 0.3765 0.3127 0.043 Uiso 1 1 calc R
H30C H 0.6144 0.3284 0.2411 0.043 Uiso 1 1 calc R
C31 C 0.5297(2) 0.30368(11) 0.43895(15) 0.0368(5) Uani 1 1 d .
H31A H 0.4793 0.2736 0.4624 0.044 Uiso 1 1 calc R
H31B H 0.4948 0.3436 0.4438 0.044 Uiso 1 1 calc R
H31C H 0.6116 0.3026 0.4730 0.044 Uiso 1 1 calc R
C32 C 0.51245(19) 0.09025(9) 0.17282(14) 0.0288(4) Uani 1 1 d .
H32 H 0.4400 0.1108 0.1392 0.035 Uiso 1 1 calc R
C33 C 0.4722(2) 0.03029(10) 0.20646(17) 0.0396(5) Uani 1 1 d .
H33A H 0.5425 0.0090 0.2383 0.048 Uiso 1 1 calc R
H33B H 0.4347 0.0059 0.1561 0.048 Uiso 1 1 calc R
H33C H 0.4135 0.0374 0.2466 0.048 Uiso 1 1 calc R
C34 C 0.6037(2) 0.08001(11) 0.10987(16) 0.0377(5) Uani 1 1 d .
H34A H 0.6308 0.1188 0.0901 0.045 Uiso 1 1 calc R
H34B H 0.5655 0.0569 0.0584 0.045 Uiso 1 1 calc R
H34C H 0.6733 0.0578 0.1407 0.045 Uiso 1 1 calc R
C35 C 0.29264(16) 0.15391(8) 0.35141(12) 0.0232(4) Uani 1 1 d .
C36 C 0.27886(18) 0.10180(8) 0.48668(13) 0.0251(4) Uani 1 1 d .
C37 C 0.18446(19) 0.10900(8) 0.53614(13) 0.0270(4) Uani 1 1 d .
C38 C 0.2095(2) 0.10206(9) 0.62840(14) 0.0302(4) Uani 1 1 d .
H38 H 0.1461 0.1064 0.6626 0.036 Uiso 1 1 calc R
C39 C 0.3253(2) 0.08897(10) 0.67035(14) 0.0334(4) Uani 1 1 d .
H39 H 0.3412 0.0844 0.7329 0.040 Uiso 1 1 calc R
C40 C 0.4181(2) 0.08260(10) 0.62056(14) 0.0316(4) Uani 1 1 d .
H40 H 0.4976 0.0739 0.6497 0.038 Uiso 1 1 calc R
C41 C 0.39696(19) 0.08865(9) 0.52881(13) 0.0276(4) Uani 1 1 d .
C42 C 0.05931(19) 0.12623(10) 0.49285(14) 0.0326(4) Uani 1 1 d .
H42A H 0.0004 0.1126 0.5296 0.039 Uiso 1 1 calc R
H42B H 0.0416 0.1074 0.4343 0.039 Uiso 1 1 calc R
H42C H 0.0543 0.1700 0.4864 0.039 Uiso 1 1 calc R
C43 C 0.4980(2) 0.08103(11) 0.47561(15) 0.0346(5) Uani 1 1 d .
H43A H 0.5714 0.0681 0.5147 0.042 Uiso 1 1 calc R
H43B H 0.5133 0.1193 0.4478 0.042 Uiso 1 1 calc R
H43C H 0.4753 0.0507 0.4296 0.042 Uiso 1 1 calc R

loop_
_atom_site_aniso_label
_atom_site_aniso_U_11
_atom_site_aniso_U_22
_atom_site_aniso_U_33
_atom_site_aniso_U_23
_atom_site_aniso_U_13
_atom_site_aniso_U_12
Zr 0.02133(9) 0.02093(9) 0.02993(10) -0.00054(6) 0.00280(6) -0.00237(6)
O 0.0279(7) 0.0270(7) 0.0261(7) -0.0014(5) 0.0036(5) -0.0067(5)
N1 0.0203(7) 0.0231(7) 0.0233(8) 0.0017(6) 0.0024(6) -0.0025(6)
N2 0.0192(7) 0.0235(7) 0.0226(7) -0.0004(6) 0.0022(6) -0.0002(6)
N3 0.0189(7) 0.0232(7) 0.0230(7) 0.0012(6) 0.0018(6) -0.0012(6)
N4 0.0257(8) 0.0245(8) 0.0225(8) 0.0006(6) 0.0025(6) -0.0048(6)
C1 0.0393(13) 0.0358(11) 0.0376(12) -0.0047(9) -0.0037(10) -0.0117(9)
C2 0.0244(10) 0.0314(11) 0.0576(15) 0.0008(10) -0.0093(10) -0.0039(9)
C3 0.0222(10) 0.0318(11) 0.0616(15) -0.0031(10) 0.0099(10) -0.0050(8)
C4 0.0377(12) 0.0326(11) 0.0468(13) 0.0016(9) 0.0163(10) -0.0100(9)
C5 0.0364(12) 0.0252(10) 0.0476(13) 0.0083(9) 0.0044(10) -0.0038(9)
C6 0.0309(11) 0.0204(9) 0.0576(15) -0.0044(9) 0.0055(10) 0.0003(8)
C7 0.0382(12) 0.0300(11) 0.0444(13) -0.0131(9) 0.0098(10) -0.0070(9)
C8 0.0199(8) 0.0226(8) 0.0234(8) -0.0025(7) 0.0033(7) 0.0008(7)
C9 0.0259(9) 0.0222(8) 0.0227(9) 0.0014(7) 0.0042(7) -0.0002(7)
C10 0.0250(9) 0.0218(8) 0.0239(9) 0.0005(7) 0.0050(7) -0.0010(7)
C11 0.0201(9) 0.0252(9) 0.0267(9) 0.0010(7) 0.0005(7) -0.0003(7)
C12 0.0237(9) 0.0263(9) 0.0306(10) 0.0027(7) 0.0027(8) 0.0000(7)
C13 0.0181(9) 0.0360(11) 0.0418(12) 0.0032(9) 0.0007(8) 0.0032(8)
C14 0.0236(10) 0.0372(11) 0.0407(12) -0.0011(9) -0.0057(9) -0.0025(8)
C15 0.0304(11) 0.0345(11) 0.0315(10) -0.0039(8) -0.0015(8) -0.0027(8)
C16 0.0242(10) 0.0296(10) 0.0270(9) 0.0012(7) -0.0005(7) 0.0003(7)
C17 0.0257(10) 0.0290(10) 0.0340(10) -0.0001(8) 0.0087(8) 0.0025(8)
C18 0.0444(13) 0.0333(11) 0.0421(12) 0.0035(9) 0.0120(10) 0.0088(10)
C19 0.0411(12) 0.0366(11) 0.0362(11) 0.0041(9) 0.0131(10) 0.0080(9)
C20 0.0276(10) 0.0329(10) 0.0310(10) -0.0072(8) 0.0033(8) -0.0008(8)
C21 0.0334(12) 0.0354(11) 0.0536(14) -0.0052(10) 0.0088(10) 0.0026(9)
C22 0.0446(14) 0.0528(14) 0.0337(12) -0.0007(10) 0.0094(10) 0.0049(11)
C23 0.0187(9) 0.0310(10) 0.0237(9) 0.0033(7) 0.0022(7) -0.0007(7)
C24 0.0209(9) 0.0334(10) 0.0267(9) 0.0023(8) 0.0049(7) -0.0051(8)
C25 0.0223(10) 0.0455(12) 0.0297(10) 0.0019(9) 0.0004(8) -0.0068(8)
C26 0.0195(9) 0.0491(13) 0.0353(11) 0.0071(9) 0.0005(8) 0.0013(9)
C27 0.0219(10) 0.0395(11) 0.0357(11) 0.0046(9) 0.0037(8) 0.0043(8)
C28 0.0208(9) 0.0320(10) 0.0287(10) 0.0046(8) 0.0035(7) 0.0002(7)
C29 0.0258(10) 0.0335(10) 0.0282(10) -0.0033(8) 0.0007(8) -0.0072(8)
C30 0.0354(11) 0.0344(11) 0.0360(11) -0.0012(9) 0.0040(9) -0.0095(9)
C31 0.0347(11) 0.0435(12) 0.0323(11) -0.0074(9) 0.0052(9) -0.0102(9)
C32 0.0237(9) 0.0270(9) 0.0349(10) 0.0010(8) 0.0024(8) 0.0030(8)
C33 0.0346(12) 0.0321(11) 0.0518(14) 0.0042(10) 0.0058(10) -0.0037(9)
C34 0.0377(12) 0.0379(12) 0.0377(12) -0.0012(9) 0.0063(9) 0.0042(9)
C35 0.0183(8) 0.0258(9) 0.0257(9) 0.0016(7) 0.0041(7) 0.0009(7)
C36 0.0262(9) 0.0227(9) 0.0263(9) 0.0026(7) 0.0037(7) -0.0025(7)
C37 0.0293(10) 0.0216(9) 0.0302(10) 0.0016(7) 0.0054(8) -0.0016(7)
C38 0.0353(11) 0.0297(10) 0.0275(10) 0.0021(7) 0.0103(8) 0.0013(8)
C39 0.0412(12) 0.0320(10) 0.0265(10) 0.0024(8) 0.0041(9) 0.0020(9)
C40 0.0305(11) 0.0345(11) 0.0280(10) 0.0033(8) -0.0006(8) 0.0037(8)
C41 0.0278(10) 0.0256(9) 0.0296(10) 0.0026(7) 0.0051(8) 0.0002(7)
C42 0.0289(11) 0.0384(11) 0.0308(10) 0.0041(8) 0.0056(8) 0.0031(8)
C43 0.0270(10) 0.0428(12) 0.0340(11) 0.0046(9) 0.0044(9) 0.0032(9)

loop_
_atom_type_symbol
_atom_type_description
_atom_type_scat_dispersion_real
_atom_type_scat_dispersion_imag
_atom_type_scat_source
C C 0.0181 0.0091 'International Tables Vol C Tables 4.2.6.8 and 6.1.1.4'
H H 0.0000 0.0000 'International Tables Vol C Tables 4.2.6.8 and 6.1.1.4'
N N 0.0311 0.0180 'International Tables Vol C Tables 4.2.6.8 and 6.1.1.4'
O O 0.0492 0.0322 'International Tables Vol C Tables 4.2.6.8 and 6.1.1.4'
Zr Zr -0.1862 2.2449 'International Tables Vol C Tables 4.2.6.8 and 6.1.1.4'

loop_
_geom_angle_atom_site_label_1
_geom_angle_atom_site_label_2
_geom_angle_atom_site_label_3
_geom_angle
N4 Zr C3 115.71(8)
N4 Zr C6 120.62(8)
C3 Zr C6 86.16(8)
N4 Zr N1 59.09(6)
C3 Zr N1 136.81(7)
C6 Zr N1 135.43(7)
N4 Zr C2 143.40(8)
C3 Zr C2 35.64(10)
C6 Zr C2 86.09(8)
N1 Zr C2 120.51(7)
N4 Zr C5 101.68(7)
C3 Zr C5 66.41(9)
C6 Zr C5 35.28(9)
N1 Zr C5 153.21(7)
C2 Zr C5 86.17(8)
N4 Zr C4 99.76(8)
C3 Zr C4 35.44(9)
C6 Zr C4 66.21(9)
N1 Zr C4 154.31(7)
C2 Zr C4 66.58(9)
C5 Zr C4 35.26(9)
N4 Zr C7 149.71(8)
C3 Zr C7 85.99(9)
C6 Zr C7 35.59(9)
N1 Zr C7 119.74(7)
C2 Zr C7 65.99(9)
C5 Zr C7 66.41(9)
C4 Zr C7 85.92(9)
N4 Zr C1 172.48(7)
C3 Zr C1 66.05(9)
C6 Zr C1 66.33(9)
N1 Zr C1 114.27(7)
C2 Zr C1 34.87(9)
C5 Zr C1 85.75(9)
C4 Zr C1 85.62(9)
C7 Zr C1 35.19(9)
N4 Zr C35 28.45(6)
C3 Zr C35 129.63(7)
C6 Zr C35 136.17(7)
N1 Zr C35 30.77(5)
C2 Zr C35 137.57(7)
C5 Zr C35 128.80(7)
C4 Zr C35 126.19(7)
C7 Zr C35 143.70(7)
C1 Zr C35 144.59(7)
C8 N1 C35 117.03(15)
C8 N1 Zr 149.56(13)
C35 N1 Zr 93.41(11)
C8 N2 C9 109.75(15)
C8 N2 C11 125.55(16)
C9 N2 C11 123.90(16)
C8 N3 C10 109.31(15)
C8 N3 C23 126.01(16)
C10 N3 C23 123.44(16)
C35 N4 C36 119.15(16)
C35 N4 Zr 100.75(12)
C36 N4 Zr 139.98(12)
C2 C1 C7 128.2(2)
C2 C1 Zr 71.29(13)
C7 C1 Zr 71.70(13)
C1 C2 C3 128.7(2)
C1 C2 Zr 73.84(13)
C3 C2 Zr 71.54(13)
C4 C3 C2 129.1(2)
C4 C3 Zr 73.08(13)
C2 C3 Zr 72.82(13)
C5 C4 C3 128.2(2)
C5 C4 Zr 72.24(13)
C3 C4 Zr 71.48(13)
C6 C5 C4 128.4(2)
C6 C5 Zr 71.74(12)
C4 C5 Zr 72.51(12)
C5 C6 C7 129.4(2)
C5 C6 Zr 72.97(12)
C7 C6 Zr 73.36(12)
C1 C7 C6 128.0(2)
C1 C7 Zr 73.10(13)
C6 C7 Zr 71.05(12)
N1 C8 N2 125.91(17)
N1 C8 N3 128.11(17)
N2 C8 N3 105.97(16)
C10 C9 N2 107.00(16)
C9 C10 N3 107.96(16)
C12 C11 C16 123.46(18)
C12 C11 N2 119.74(17)
C16 C11 N2 116.76(17)
C13 C12 C11 116.68(19)
C13 C12 C17 119.66(19)
C11 C12 C17 123.66(18)
C14 C13 C12 121.2(2)
C13 C14 C15 120.7(2)
C14 C15 C16 120.8(2)
C15 C16 C11 117.11(19)
C15 C16 C20 119.37(18)
C11 C16 C20 123.53(18)
C12 C17 C19 111.50(17)
C12 C17 C18 111.60(18)
C19 C17 C18 108.99(18)
C16 C20 C22 110.83(18)
C16 C20 C21 111.98(18)
C22 C20 C21 110.83(19)
C28 C23 C24 122.72(18)
C28 C23 N3 118.37(17)
C24 C23 N3 118.82(18)
C25 C24 C23 117.19(19)
C25 C24 C29 120.54(19)
C23 C24 C29 122.25(18)
C26 C25 C24 121.2(2)
C25 C26 C27 120.3(2)
C26 C27 C28 121.1(2)
C27 C28 C23 117.35(19)
C27 C28 C32 118.70(19)
C23 C28 C32 123.87(18)
C24 C29 C31 111.83(18)
C24 C29 C30 110.15(18)
C31 C29 C30 110.13(17)
C28 C32 C33 111.24(18)
C28 C32 C34 110.40(18)
C33 C32 C34 110.14(18)
O C35 N4 129.00(18)
O C35 N1 124.54(17)
N4 C35 N1 106.32(16)
O C35 Zr 171.99(14)
N4 C35 Zr 50.80(9)
N1 C35 Zr 55.82(9)
C37 C36 C41 120.74(18)
C37 C36 N4 120.30(18)
C41 C36 N4 118.90(18)
C38 C37 C36 118.78(19)
C38 C37 C42 119.69(19)
C36 C37 C42 121.48(18)
C39 C38 C37 120.9(2)
C38 C39 C40 119.7(2)
C39 C40 C41 121.3(2)
C40 C41 C36 118.63(19)
C40 C41 C43 120.75(19)
C36 C41 C43 120.62(18)

loop_
_geom_bond_atom_site_label_1
_geom_bond_atom_site_label_2
_geom_bond_distance
Zr N4 2.2059(16)
Zr C3 2.316(2)
Zr C6 2.318(2)
Zr N1 2.3177(15)
Zr C2 2.333(2)
Zr C5 2.333(2)
Zr C4 2.337(2)
Zr C7 2.348(2)
Zr C1 2.366(2)
Zr C35 2.7967(19)
O C35 1.223(2)
N1 C8 1.342(2)
N1 C35 1.433(2)
N2 C8 1.363(2)
N2 C9 1.397(2)
N2 C11 1.445(2)
N3 C8 1.364(2)
N3 C10 1.394(2)
N3 C23 1.446(2)
N4 C35 1.356(2)
N4 C36 1.424(2)
C1 C2 1.408(4)
C1 C7 1.425(4)
C2 C3 1.423(4)
C3 C4 1.417(4)
C4 C5 1.414(3)
C5 C6 1.410(4)
C6 C7 1.426(4)
C9 C10 1.340(3)
C11 C12 1.402(3)
C11 C16 1.405(3)
C12 C13 1.401(3)
C12 C17 1.517(3)
C13 C14 1.384(3)
C14 C15 1.384(3)
C15 C16 1.399(3)
C16 C20 1.523(3)
C17 C19 1.532(3)
C17 C18 1.536(3)
C20 C22 1.526(3)
C20 C21 1.529(3)
C23 C28 1.401(3)
C23 C24 1.405(3)
C24 C25 1.399(3)
C24 C29 1.515(3)
C25 C26 1.382(3)
C26 C27 1.383(3)
C27 C28 1.397(3)
C28 C32 1.522(3)
C29 C31 1.528(3)
C29 C30 1.534(3)
C32 C33 1.525(3)
C32 C34 1.527(3)
C36 C37 1.403(3)
C36 C41 1.407(3)
C37 C38 1.402(3)
C37 C42 1.502(3)
C38 C39 1.384(3)
C39 C40 1.390(3)
C40 C41 1.391(3)
C41 C43 1.504(3)

loop_
_geom_torsion_atom_site_label_1
_geom_torsion_atom_site_label_2
_geom_torsion_atom_site_label_3
_geom_torsion_atom_site_label_4
_geom_torsion
N4 Zr N1 C8 176.1(3)
C3 Zr N1 C8 -88.1(3)
C6 Zr N1 C8 72.3(3)
C2 Zr N1 C8 -46.8(3)
C5 Zr N1 C8 127.5(3)
C4 Zr N1 C8 -146.0(3)
C7 Zr N1 C8 31.3(3)
C1 Zr N1 C8 -7.9(3)
C35 Zr N1 C8 -180.0(3)
N4 Zr N1 C35 -3.94(10)
C3 Zr N1 C35 91.86(15)
C6 Zr N1 C35 -107.72(14)
C2 Zr N1 C35 133.23(12)
C5 Zr N1 C35 -52.5(2)
C4 Zr N1 C35 34.0(2)
C7 Zr N1 C35 -148.73(11)
C1 Zr N1 C35 172.06(11)
C3 Zr N4 C35 -126.68(13)
C6 Zr N4 C35 131.86(13)
N1 Zr N4 C35 4.23(11)
C2 Zr N4 C35 -96.51(16)
C5 Zr N4 C35 164.05(12)
C4 Zr N4 C35 -160.09(13)
C7 Zr N4 C35 101.20(17)
C1 Zr N4 C35 -24.8(6)
C3 Zr N4 C36 49.0(2)
C6 Zr N4 C36 -52.5(2)
N1 Zr N4 C36 179.9(2)
C2 Zr N4 C36 79.2(2)
C5 Zr N4 C36 -20.3(2)
C4 Zr N4 C36 15.6(2)
C7 Zr N4 C36 -83.1(3)
C1 Zr N4 C36 150.8(5)
C35 Zr N4 C36 175.7(3)
N4 Zr C1 C2 -81.9(6)
C3 Zr C1 C2 23.35(14)
C6 Zr C1 C2 119.94(16)
N1 Zr C1 C2 -109.09(14)
C5 Zr C1 C2 89.39(15)
C4 Zr C1 C2 54.03(15)
C7 Zr C1 C2 143.2(2)
C35 Zr C1 C2 -102.09(17)
N4 Zr C1 C7 134.9(5)
C3 Zr C1 C7 -119.81(16)
C6 Zr C1 C7 -23.22(14)
N1 Zr C1 C7 107.75(14)
C2 Zr C1 C7 -143.2(2)
C5 Zr C1 C7 -53.77(15)
C4 Zr C1 C7 -89.13(15)
C35 Zr C1 C7 114.75(15)
C7 C1 C2 C3 -2.6(4)
Zr C1 C2 C3 -49.1(2)
C7 C1 C2 Zr 46.5(2)
N4 Zr C2 C1 167.44(13)
C3 Zr C2 C1 -141.6(2)
C6 Zr C2 C1 -52.70(15)
N1 Zr C2 C1 89.36(15)
C5 Zr C2 C1 -88.06(15)
C4 Zr C2 C1 -118.43(16)
C7 Zr C2 C1 -22.22(14)
C35 Zr C2 C1 122.89(14)
N4 Zr C2 C3 -51.00(19)
C6 Zr C2 C3 88.86(14)
N1 Zr C2 C3 -129.08(13)
C5 Zr C2 C3 53.49(14)
C4 Zr C2 C3 23.13(13)
C7 Zr C2 C3 119.33(15)
C1 Zr C2 C3 141.6(2)
C35 Zr C2 C3 -95.55(15)
C1 C2 C3 C4 0.0(4)
Zr C2 C3 C4 -50.0(2)
C1 C2 C3 Zr 49.9(2)
N4 Zr C3 C4 -69.38(15)
C6 Zr C3 C4 52.92(15)
N1 Zr C3 C4 -140.72(13)
C2 Zr C3 C4 141.6(2)
C5 Zr C3 C4 22.63(14)
C7 Zr C3 C4 88.60(15)
C1 Zr C3 C4 118.68(16)
C35 Zr C3 C4 -99.12(15)
N4 Zr C3 C2 149.06(13)
C6 Zr C3 C2 -88.65(14)
N1 Zr C3 C2 77.72(17)
C5 Zr C3 C2 -118.94(16)
C4 Zr C3 C2 -141.6(2)
C7 Zr C3 C2 -52.97(14)
C1 Zr C3 C2 -22.89(13)
C35 Zr C3 C2 119.31(14)
C2 C3 C4 C5 2.2(4)
Zr C3 C4 C5 -47.7(2)
C2 C3 C4 Zr 49.9(2)
N4 Zr C4 C5 -96.47(15)
C3 Zr C4 C5 142.4(2)
C6 Zr C4 C5 22.80(14)
N1 Zr C4 C5 -128.81(17)
C2 Zr C4 C5 119.11(17)
C7 Zr C4 C5 53.54(15)
C1 Zr C4 C5 88.83(16)
C35 Zr C4 C5 -108.07(15)
N4 Zr C4 C3 121.17(14)
C6 Zr C4 C3 -119.55(16)
N1 Zr C4 C3 88.8(2)
C2 Zr C4 C3 -23.25(14)
C5 Zr C4 C3 -142.4(2)
C7 Zr C4 C3 -88.82(15)
C1 Zr C4 C3 -53.53(15)
C35 Zr C4 C3 109.58(15)
C3 C4 C5 C6 -0.6(4)
Zr C4 C5 C6 -48.1(2)
C3 C4 C5 Zr 47.5(2)
N4 Zr C5 C6 -127.46(14)
C3 Zr C5 C6 119.39(16)
N1 Zr C5 C6 -86.4(2)
C2 Zr C5 C6 88.65(15)
C4 Zr C5 C6 142.1(2)
C7 Zr C5 C6 23.21(14)
C1 Zr C5 C6 53.70(15)
C35 Zr C5 C6 -117.79(14)
N4 Zr C5 C4 90.42(15)
C3 Zr C5 C4 -22.73(15)
C6 Zr C5 C4 -142.1(2)
N1 Zr C5 C4 131.46(17)
C2 Zr C5 C4 -53.47(16)
C7 Zr C5 C4 -118.91(17)
C1 Zr C5 C4 -88.42(16)
C35 Zr C5 C4 100.08(15)
C4 C5 C6 C7 -2.0(4)
Zr C5 C6 C7 -50.3(2)
C4 C5 C6 Zr 48.3(2)
N4 Zr C6 C5 64.59(16)
C3 Zr C6 C5 -53.16(15)
N1 Zr C6 C5 140.13(13)
C2 Zr C6 C5 -88.88(15)
C4 Zr C6 C5 -22.79(14)
C7 Zr C6 C5 -141.6(2)
C1 Zr C6 C5 -118.65(16)
C35 Zr C6 C5 95.41(16)
N4 Zr C6 C7 -153.77(13)
C3 Zr C6 C7 88.48(15)
N1 Zr C6 C7 -78.23(16)
C2 Zr C6 C7 52.75(15)
C5 Zr C6 C7 141.6(2)
C4 Zr C6 C7 118.85(16)
C1 Zr C6 C7 22.98(14)
C35 Zr C6 C7 -122.95(14)
C2 C1 C7 C6 1.8(4)
Zr C1 C7 C6 48.1(2)
C2 C1 C7 Zr -46.3(2)
C5 C6 C7 C1 1.3(4)
Zr C6 C7 C1 -48.9(2)
C5 C6 C7 Zr 50.2(2)
N4 Zr C7 C1 -169.41(14)
C3 Zr C7 C1 52.65(15)
C6 Zr C7 C1 141.7(2)
N1 Zr C7 C1 -90.65(15)
C2 Zr C7 C1 22.04(14)
C5 Zr C7 C1 118.62(16)
C4 Zr C7 C1 88.18(15)
C35 Zr C7 C1 -117.29(15)
N4 Zr C7 C6 48.9(2)
C3 Zr C7 C6 -89.00(15)
N1 Zr C7 C6 127.70(13)
C2 Zr C7 C6 -119.61(16)
C5 Zr C7 C6 -23.03(14)
C4 Zr C7 C6 -53.47(15)
C1 Zr C7 C6 -141.7(2)
C35 Zr C7 C6 101.06(16)
C35 N1 C8 N2 -134.48(19)
Zr N1 C8 N2 45.5(4)
C35 N1 C8 N3 47.1(3)
Zr N1 C8 N3 -132.9(2)
C9 N2 C8 N1 -179.23(17)
C11 N2 C8 N1 -9.2(3)
C9 N2 C8 N3 -0.5(2)
C11 N2 C8 N3 169.51(17)
C10 N3 C8 N1 179.73(18)
C23 N3 C8 N1 12.2(3)
C10 N3 C8 N2 1.0(2)
C23 N3 C8 N2 -166.46(17)
C8 N2 C9 C10 -0.2(2)
C11 N2 C9 C10 -170.44(17)
N2 C9 C10 N3 0.9(2)
C8 N3 C10 C9 -1.2(2)
C23 N3 C10 C9 166.68(17)
C8 N2 C11 C12 80.1(2)
C9 N2 C11 C12 -111.2(2)
C8 N2 C11 C16 -102.3(2)
C9 N2 C11 C16 66.3(2)
C16 C11 C12 C13 3.0(3)
N2 C11 C12 C13 -179.57(17)
C16 C11 C12 C17 -176.44(19)
N2 C11 C12 C17 1.0(3)
C11 C12 C13 C14 -1.5(3)
C17 C12 C13 C14 178.0(2)
C12 C13 C14 C15 -0.8(3)
C13 C14 C15 C16 1.8(3)
C14 C15 C16 C11 -0.3(3)
C14 C15 C16 C20 179.9(2)
C12 C11 C16 C15 -2.1(3)
N2 C11 C16 C15 -179.60(17)
C12 C11 C16 C20 177.60(19)
N2 C11 C16 C20 0.1(3)
C13 C12 C17 C19 71.4(2)
C11 C12 C17 C19 -109.2(2)
C13 C12 C17 C18 -50.8(3)
C11 C12 C17 C18 128.7(2)
C15 C16 C20 C22 59.7(3)
C11 C16 C20 C22 -120.0(2)
C15 C16 C20 C21 -64.6(3)
C11 C16 C20 C21 115.7(2)
C8 N3 C23 C28 65.0(3)
C10 N3 C23 C28 -100.8(2)
C8 N3 C23 C24 -118.4(2)
C10 N3 C23 C24 75.8(2)
C28 C23 C24 C25 -2.4(3)
N3 C23 C24 C25 -178.83(17)
C28 C23 C24 C29 175.97(18)
N3 C23 C24 C29 -0.5(3)
C23 C24 C25 C26 -1.1(3)
C29 C24 C25 C26 -179.49(19)
C24 C25 C26 C27 2.5(3)
C25 C26 C27 C28 -0.5(3)
C26 C27 C28 C23 -2.8(3)
C26 C27 C28 C32 174.10(19)
C24 C23 C28 C27 4.3(3)
N3 C23 C28 C27 -179.23(17)
C24 C23 C28 C32 -172.45(18)
N3 C23 C28 C32 4.0(3)
C25 C24 C29 C31 -50.0(3)
C23 C24 C29 C31 131.7(2)
C25 C24 C29 C30 72.8(2)
C23 C24 C29 C30 -105.4(2)
C27 C28 C32 C33 62.1(2)
C23 C28 C32 C33 -121.2(2)
C27 C28 C32 C34 -60.5(2)
C23 C28 C32 C34 116.2(2)
C36 N4 C35 O -7.1(3)
Zr N4 C35 O 169.67(18)
C36 N4 C35 N1 177.07(16)
Zr N4 C35 N1 -6.12(15)
C36 N4 C35 Zr -176.8(2)
C8 N1 C35 O 9.7(3)
Zr N1 C35 O -170.30(17)
C8 N1 C35 N4 -174.28(16)
Zr N1 C35 N4 5.73(14)
C8 N1 C35 Zr 179.99(18)
N4 Zr C35 O -91.8(10)
C3 Zr C35 O -22.1(11)
C6 Zr C35 O -159.6(10)
N1 Zr C35 O 95.3(10)
C2 Zr C35 O 26.8(11)
C5 Zr C35 O -112.0(10)
C4 Zr C35 O -67.2(10)
C7 Zr C35 O 144.9(10)
C1 Zr C35 O 82.7(10)
C3 Zr C35 N4 69.76(15)
C6 Zr C35 N4 -67.75(16)
N1 Zr C35 N4 -172.90(18)
C2 Zr C35 N4 118.61(15)
C5 Zr C35 N4 -20.20(16)
C4 Zr C35 N4 24.57(15)
C7 Zr C35 N4 -123.32(15)
C1 Zr C35 N4 174.56(14)
N4 Zr C35 N1 172.90(18)
C3 Zr C35 N1 -117.35(13)
C6 Zr C35 N1 105.15(14)
C2 Zr C35 N1 -68.49(16)
C5 Zr C35 N1 152.70(12)
C4 Zr C35 N1 -162.54(12)
C7 Zr C35 N1 49.58(17)
C1 Zr C35 N1 -12.55(18)
C35 N4 C36 C37 107.4(2)
Zr N4 C36 C37 -67.7(3)
C35 N4 C36 C41 -75.4(2)
Zr N4 C36 C41 109.4(2)
C41 C36 C37 C38 -0.9(3)
N4 C36 C37 C38 176.27(17)
C41 C36 C37 C42 176.73(19)
N4 C36 C37 C42 -6.1(3)
C36 C37 C38 C39 0.7(3)
C42 C37 C38 C39 -176.95(19)
C37 C38 C39 C40 0.0(3)
C38 C39 C40 C41 -0.5(3)
C39 C40 C41 C36 0.3(3)
C39 C40 C41 C43 -179.4(2)
C37 C36 C41 C40 0.4(3)
N4 C36 C41 C40 -176.81(18)
C37 C36 C41 C43 -179.92(19)
N4 C36 C41 C43 2.9(3)
